data_7713163
loop_
_publ_author_name
'Josa, Dana'
'Aguil\`a, David'
'Fontava, Pere'
'Soto-Cerrato, Vanessa'
'Herrera-Ram\'irez, Piedad'
'Rafols, Laia'
'Grabulosa, Arnald'
'Gamez, Patrick'

_publ_section_title
;
 Cytotoxicity of osmium(II) and cycloosmated half-sandwich complexes from
 1-pyrenyl-containing phosphane ligands
;
_journal_name_full 'Dalton Transactions'
_journal_paper_doi 10.1039/D3DT00743J
_journal_year 2023
_chemical_formula_moiety 'C38 H32 I2 Os P, C H2 Cl2'
_chemical_formula_sum 'C39 H34 Cl2 I2 Os P'
_chemical_formula_weight 1048.53
_space_group_crystal_system triclinic
_space_group_IT_number 2
_space_group_name_Hall '-P 1'
_space_group_name_H-M_alt 'P -1'
_atom_sites_solution_hydrogens geom
_atom_sites_solution_primary dual
_audit_creation_date 2022-12-28
_audit_creation_method
;
Olex2 1.5
(compiled 2022.04.07 svn.rca3783a0 for OlexSys, GUI svn.r6498)
;
_audit_update_record
;
2023-01-23 deposited with the CCDC.	2023-05-26 downloaded from the CCDC.
;
_cell_angle_alpha 88.816(6)
_cell_angle_beta 76.115(5)
_cell_angle_gamma 73.322(6)
_cell_formula_units_Z 2
_cell_length_a 9.1684(11)
_cell_length_b 13.9992(15)
_cell_length_c 14.6343(16)
_cell_measurement_reflns_used 9975
_cell_measurement_temperature 100.0
_cell_measurement_theta_max 27.56
_cell_measurement_theta_min 3.04
_cell_volume 1744.4(3)
_computing_molecular_graphics 'Olex2 1.5 (Dolomanov et al., 2009)'
_computing_publication_material 'Olex2 1.5 (Dolomanov et al., 2009)'
_computing_structure_refinement 'SHELXL 2018/3 (Sheldrick, 2015)'
_computing_structure_solution 'SHELXT 2014/5 (Sheldrick, 2014)'
_diffrn_ambient_temperature 100.0
_diffrn_measured_fraction_theta_full 0.997
_diffrn_measured_fraction_theta_max 0.984
_diffrn_measurement_device_type 'Bruker APEX-II CCD'
_diffrn_measurement_method '\f and \w scans'
_diffrn_radiation_type MoK\a
_diffrn_radiation_wavelength 0.71073
_diffrn_reflns_av_R_equivalents 0.0424
_diffrn_reflns_av_unetI/netI 0.0390
_diffrn_reflns_Laue_measured_fraction_full 0.997
_diffrn_reflns_Laue_measured_fraction_max 0.984
_diffrn_reflns_limit_h_max 11
_diffrn_reflns_limit_h_min -11
_diffrn_reflns_limit_k_max 17
_diffrn_reflns_limit_k_min -18
_diffrn_reflns_limit_l_max 19
_diffrn_reflns_limit_l_min -18
_diffrn_reflns_number 30291
_diffrn_reflns_point_group_measured_fraction_full 0.997
_diffrn_reflns_point_group_measured_fraction_max 0.984
_diffrn_reflns_theta_full 25.242
_diffrn_reflns_theta_max 27.646
_diffrn_reflns_theta_min 2.036
_diffrn_source_current 0.6
_diffrn_source_power 0.03
_diffrn_source_voltage 50.0
_diffrn_standards_number 0
_exptl_absorpt_coefficient_mu 5.652
_exptl_absorpt_correction_T_max 0.7455
_exptl_absorpt_correction_T_min 0.5596
_exptl_absorpt_correction_type multi-scan
_exptl_absorpt_process_details
;
SADABS-2008/1 (Bruker,2008) was used for absorption correction.
wR2(int) was 0.1486 before and 0.0476 after correction.
The Ratio of minimum to maximum transmission is 0.7506.
The \l/2 correction factor is 0.0015.
;
_exptl_crystal_colour 'dark orange'
_exptl_crystal_colour_modifier dark
_exptl_crystal_colour_primary orange
_exptl_crystal_density_diffrn 1.996
_exptl_crystal_description plate
_exptl_crystal_F_000 998
_exptl_crystal_size_max 0.15
_exptl_crystal_size_mid 0.08
_exptl_crystal_size_min 0.04
_refine_diff_density_max 1.108
_refine_diff_density_min -1.331
_refine_diff_density_rms 0.147
_refine_ls_extinction_method none
_refine_ls_goodness_of_fit_ref 1.041
_refine_ls_hydrogen_treatment constr
_refine_ls_matrix_type full
_refine_ls_number_parameters 440
_refine_ls_number_reflns 7978
_refine_ls_number_restraints 23
_refine_ls_restrained_S_all 1.091
_refine_ls_R_factor_all 0.0369
_refine_ls_R_factor_gt 0.0296
_refine_ls_shift/su_max 0.002
_refine_ls_shift/su_mean 0.000
_refine_ls_structure_factor_coef Fsqd
_refine_ls_weighting_details 'w=1/[\s^2^(Fo^2^)+(0.0233P)^2^+4.3743P] where P=(Fo^2^+2Fc^2^)/3'
_refine_ls_weighting_scheme calc
_refine_ls_wR_factor_gt 0.0621
_refine_ls_wR_factor_ref 0.0651
_reflns_Friedel_coverage 0.000
_reflns_number_gt 6959
_reflns_number_total 7978
_reflns_threshold_expression 'I > 2\s(I)'
_cod_data_source_file d3dt00743j2.cif
_cod_data_source_block 2009djs31_0m
_cod_database_code 7713163
_shelx_shelxl_version_number 2018/3
_shelx_space_group_comment
;
The symmetry employed for this shelxl refinement is uniquely defined
by the following loop, which should always be used as a source of
symmetry information in preference to the above space-group names.
They are only intended as comments.
;
_shelx_estimated_absorpt_t_max 0.805
_shelx_estimated_absorpt_t_min 0.484
_olex2_refinement_description
;
1. Fixed Uiso
 At 1.2 times of:
  All C(H) groups, All C(H,H,H,H) groups
 At 1.5 times of:
  All C(H,H,H) groups
2. Restrained distances
 C39-Cl1B
 1.7 with sigma of 0.01
 C39-Cl1A
 1.7 with sigma of 0.01
3. Rigid bond restraints
 Cl1A, C39
 with sigma for 1-2 distances of 0.003 and sigma for 1-3 distances of 0.003
 C8, C30A, C31B
 with sigma for 1-2 distances of 0.003 and sigma for 1-3 distances of 0.003
4. Uiso/Uaniso restraints and constraints
Cl1A \\sim C39: within 2A with sigma of 0.012 and sigma for terminal atoms of
0.024 within 2A
C8 \\sim C30A \\sim C31B: within 2A with sigma of 0.012 and sigma for terminal
atoms of 0.024 within 2A
5. Others
 Sof(Cl1B)=Sof(H39C)=Sof(H39D)=1-FVAR(1)
 Sof(Cl1A)=Sof(H39A)=Sof(H39B)=FVAR(1)
 Sof(C31B)=Sof(H31D)=Sof(H31E)=Sof(H31F)=Sof(C30B)=Sof(H30D)=Sof(H30E)=
 Sof(H30F)=1-FVAR(2)
 Sof(C31A)=Sof(H31A)=Sof(H31B)=Sof(H31C)=Sof(C30A)=Sof(H30A)=Sof(H30B)=
 Sof(H30C)=FVAR(2)
6.a Secondary CH2 refined with riding coordinates:
 C39(H39A,H39B), C39(H39C,H39D)
6.b Aromatic/amide H refined with riding coordinates:
 C7(H7), C6(H6), C21(H21), C24(H24), C15(H15), C12(H12), C38(H38), C16(H16),
 C3(H3), C18(H18), C20(H20), C25(H25), C29(H29), C4(H4), C19(H19), C14(H14),
 C13(H13), C37(H37), C30(H30), C22(H22), C33(H33), C35(H35), C34(H34)
6.c Idealised Me refined as rotating group:
 C1(H1A,H1B,H1C), C31A(H31A,H31B,H31C), C30A(H30A,H30B,H30C), C31B(H31D,H31E,
 H31F), C30B(H30D,H30E,H30F)
;
_olex2_submission_special_instructions 'No special instructions were received'

loop_
_space_group_symop_operation_xyz
'x, y, z'
'-x, -y, -z'

loop_
_atom_site_label
_atom_site_type_symbol
_atom_site_fract_x
_atom_site_fract_y
_atom_site_fract_z
_atom_site_U_iso_or_equiv
_atom_site_adp_type
_atom_site_occupancy
_atom_site_site_symmetry_order
_atom_site_calc_flag
_atom_site_refinement_flags_posn
_atom_site_refinement_flags_adp
_atom_site_refinement_flags_occupancy
_atom_site_disorder_assembly
_atom_site_disorder_group
Os1 Os 0.41484(2) 0.83932(2) 0.63350(2) 0.01593(5) Uani 1 1 d . . . . .
P1 P 0.26214(12) 0.76717(8) 0.75195(7) 0.0159(2) Uani 1 1 d . . . . .
Cl2 Cl 1.0378(3) 0.69366(19) 0.33688(18) 0.0995(8) Uani 1 1 d . . . . .
C11 C 0.1477(5) 0.6931(3) 0.7136(3) 0.0192(9) Uani 1 1 d . . . . .
Cl1A Cl 1.2661(7) 0.8054(2) 0.2431(3) 0.0858(18) Uani 0.642(9) 1 d D U P A 1
Cl1B Cl 1.1553(10) 0.8163(4) 0.2288(4) 0.066(2) Uani 0.358(9) 1 d D . P A 2
C7 C 0.6273(5) 0.8802(4) 0.5528(3) 0.0284(11) Uani 1 1 d . . . . .
H7 H 0.642998 0.943885 0.540202 0.034 Uiso 1 1 calc R U . . .
C6 C 0.5718(5) 0.8352(3) 0.4907(3) 0.0245(10) Uani 1 1 d . . . . .
H6 H 0.548801 0.869299 0.436743 0.029 Uiso 1 1 calc R U . . .
C27 C 0.5733(5) 0.6197(3) 0.9101(3) 0.0190(9) Uani 1 1 d . . . . .
C21 C -0.1367(5) 0.9720(3) 0.8958(3) 0.0244(10) Uani 1 1 d . . . . .
H21 H -0.216559 1.024534 0.879390 0.029 Uiso 1 1 calc R U . . .
C24 C 0.4243(5) 0.5718(3) 0.7807(3) 0.0197(9) Uani 1 1 d . . . . .
H24 H 0.371643 0.554645 0.737882 0.024 Uiso 1 1 calc R U . . .
C15 C 0.0748(8) 0.6164(5) 0.5924(4) 0.0490(16) Uani 1 1 d . . . . .
H15 H 0.082973 0.604742 0.527442 0.059 Uiso 1 1 calc R U . . .
C12 C 0.0477(5) 0.6535(3) 0.7817(3) 0.0254(10) Uani 1 1 d . . . . .
H12 H 0.036062 0.666834 0.846852 0.030 Uiso 1 1 calc R U . . .
C23 C 0.3910(5) 0.6725(3) 0.8088(3) 0.0176(9) Uani 1 1 d . . . . .
C17 C 0.1077(5) 0.8414(3) 0.8485(3) 0.0187(9) Uani 1 1 d . . . . .
C2 C 0.6612(5) 0.8330(4) 0.6351(4) 0.0352(12) Uani 1 1 d . . . . .
C38 C 0.7132(5) 0.4424(3) 0.9180(3) 0.0232(10) Uani 1 1 d . . . . .
H38 H 0.737012 0.374757 0.896793 0.028 Uiso 1 1 calc R U . . .
C16 C 0.1586(7) 0.6746(4) 0.6199(3) 0.0321(12) Uani 1 1 d . . . . .
H16 H 0.224279 0.702074 0.573126 0.039 Uiso 1 1 calc R U . . .
C3 C 0.6377(5) 0.7374(4) 0.6498(3) 0.0318(12) Uani 1 1 d . . . . .
H3 H 0.660559 0.703348 0.703822 0.038 Uiso 1 1 calc R U . . .
C5 C 0.5479(5) 0.7382(4) 0.5052(3) 0.0264(10) Uani 1 1 d . . . . .
C18 C 0.0932(5) 0.8167(3) 0.9421(3) 0.0207(9) Uani 1 1 d . . . . .
H18 H 0.171180 0.762816 0.958479 0.025 Uiso 1 1 calc R U . . .
C20 C -0.1495(5) 0.9474(3) 0.9885(3) 0.0252(10) Uani 1 1 d . . . . .
H20 H -0.237255 0.983469 1.036205 0.030 Uiso 1 1 calc R U . . .
C25 C 0.5312(5) 0.4968(3) 0.8134(3) 0.0224(9) Uani 1 1 d . . . . .
H25 H 0.554475 0.429794 0.790405 0.027 Uiso 1 1 calc R U . . .
C28 C 0.4695(5) 0.6975(3) 0.8729(3) 0.0183(9) Uani 1 1 d . . . . .
C32 C 0.6452(5) 0.6429(3) 0.9799(3) 0.0203(9) Uani 1 1 d . . . . .
C29 C 0.4497(5) 0.7981(3) 0.9026(3) 0.0198(9) Uani 1 1 d . . . . .
H29 H 0.388054 0.851417 0.874537 0.024 Uiso 1 1 calc R U . . .
C4 C 0.5815(5) 0.6920(4) 0.5864(3) 0.0287(11) Uani 1 1 d . . . . .
H4 H 0.565847 0.628365 0.599051 0.034 Uiso 1 1 calc R U . . .
C26 C 0.6054(5) 0.5184(3) 0.8796(3) 0.0198(9) Uani 1 1 d . . . . .
C19 C -0.0344(5) 0.8702(4) 1.0116(3) 0.0262(10) Uani 1 1 d . . . . .
H19 H -0.042567 0.853492 1.075544 0.031 Uiso 1 1 calc R U . . .
C31 C 0.6136(5) 0.7430(3) 1.0127(3) 0.0232(10) Uani 1 1 d . . . . .
C14 C -0.0204(7) 0.5756(4) 0.6599(4) 0.0390(13) Uani 1 1 d . . . . .
H14 H -0.076022 0.534522 0.641514 0.047 Uiso 1 1 calc R U . . .
C13 C -0.0339(5) 0.5948(4) 0.7534(4) 0.0290(11) Uani 1 1 d . . . . .
H13 H -0.100347 0.567383 0.799732 0.035 Uiso 1 1 calc R U . . .
C37 C 0.7802(5) 0.4643(4) 0.9822(3) 0.0271(11) Uani 1 1 d . . . . .
H37 H 0.851266 0.411898 1.005695 0.033 Uiso 1 1 calc R U . . .
C30 C 0.5169(5) 0.8192(3) 0.9698(3) 0.0241(10) Uani 1 1 d . . . . .
H30 H 0.498702 0.886961 0.988761 0.029 Uiso 1 1 calc R U . . .
C1 C 0.7292(7) 0.8780(6) 0.7001(4) 0.0549(18) Uani 1 1 d . . . . .
H1A H 0.685180 0.950835 0.703636 0.082 Uiso 1 1 calc R U . . .
H1B H 0.843471 0.860225 0.676245 0.082 Uiso 1 1 calc R U . . .
H1C H 0.703479 0.852627 0.762993 0.082 Uiso 1 1 calc R U . . .
C22 C -0.0070(5) 0.9200(3) 0.8266(3) 0.0208(9) Uani 1 1 d . . . . .
H22 H 0.002876 0.938830 0.763161 0.025 Uiso 1 1 calc R U . . .
C36 C 0.7486(5) 0.5649(4) 1.0174(3) 0.0258(10) Uani 1 1 d . . . . .
C33 C 0.6815(6) 0.7619(4) 1.0836(3) 0.0309(11) Uani 1 1 d . . . . .
H33 H 0.658167 0.828512 1.107670 0.037 Uiso 1 1 calc R U . . .
C35 C 0.8148(6) 0.5896(4) 1.0864(3) 0.0311(12) Uani 1 1 d . . . . .
H35 H 0.885107 0.538082 1.111268 0.037 Uiso 1 1 calc R U . . .
C34 C 0.7813(6) 0.6862(4) 1.1193(4) 0.0362(13) Uani 1 1 d . . . . .
H34 H 0.827222 0.700836 1.166943 0.043 Uiso 1 1 calc R U . . .
C8 C 0.5018(8) 0.6859(5) 0.4301(4) 0.0496(15) Uani 1 1 d . U . . .
C39 C 1.0735(8) 0.8116(5) 0.3303(5) 0.077(2) Uani 1 1 d D U . . .
H39A H 1.076537 0.833936 0.393355 0.093 Uiso 0.642(9) 1 calc R U P A 1
H39B H 0.986652 0.861009 0.310679 0.093 Uiso 0.642(9) 1 calc R U P A 1
H39C H 0.973688 0.866058 0.348259 0.093 Uiso 0.358(9) 1 calc R U P A 2
H39D H 1.140956 0.816937 0.372403 0.093 Uiso 0.358(9) 1 calc R U P A 2
I1 I 0.16460(3) 0.92047(2) 0.55746(2) 0.01998(7) Uani 1 1 d . . . . .
I2 I 0.32196(4) 1.01564(2) 0.73759(2) 0.02309(7) Uani 1 1 d . . . . .
C31A C 0.6083(12) 0.6782(9) 0.3370(7) 0.040(3) Uani 0.548(10) 1 d . . P B 1
H31A H 0.603353 0.745211 0.314628 0.059 Uiso 0.548(10) 1 calc R U P B 1
H31B H 0.577199 0.640569 0.292981 0.059 Uiso 0.548(10) 1 calc R U P B 1
H31C H 0.715747 0.643465 0.340758 0.059 Uiso 0.548(10) 1 calc R U P B 1
C30A C 0.4779(11) 0.5815(7) 0.4536(8) 0.039(3) Uani 0.548(10) 1 d . U P B 1
H30A H 0.577756 0.534449 0.458410 0.059 Uiso 0.548(10) 1 calc R U P B 1
H30B H 0.441148 0.557369 0.403438 0.059 Uiso 0.548(10) 1 calc R U P B 1
H30C H 0.399750 0.587108 0.513630 0.059 Uiso 0.548(10) 1 calc R U P B 1
C31B C 0.456(2) 0.7487(15) 0.3592(11) 0.084(6) Uani 0.452(10) 1 d . U P B 2
H31D H 0.351044 0.794914 0.384712 0.126 Uiso 0.452(10) 1 calc R U P B 2
H31E H 0.452964 0.708052 0.306241 0.126 Uiso 0.452(10) 1 calc R U P B 2
H31F H 0.530984 0.786719 0.337357 0.126 Uiso 0.452(10) 1 calc R U P B 2
C30B C 0.6877(18) 0.6132(10) 0.3806(11) 0.056(5) Uani 0.452(10) 1 d . . P B 2
H30D H 0.754869 0.655865 0.356344 0.084 Uiso 0.452(10) 1 calc R U P B 2
H30E H 0.685736 0.570776 0.328677 0.084 Uiso 0.452(10) 1 calc R U P B 2
H30F H 0.729184 0.571076 0.428232 0.084 Uiso 0.452(10) 1 calc R U P B 2

loop_
_atom_site_aniso_label
_atom_site_aniso_U_11
_atom_site_aniso_U_22
_atom_site_aniso_U_33
_atom_site_aniso_U_23
_atom_site_aniso_U_13
_atom_site_aniso_U_12
Os1 0.01620(8) 0.01658(9) 0.01403(8) 0.00267(6) -0.00214(6) -0.00467(6)
P1 0.0173(5) 0.0158(5) 0.0136(5) 0.0017(4) -0.0021(4) -0.0046(4)
Cl2 0.124(2) 0.0813(16) 0.0873(16) -0.0122(13) -0.0349(15) -0.0125(15)
C11 0.021(2) 0.013(2) 0.024(2) 0.0007(16) -0.0048(17) -0.0054(17)
Cl1A 0.112(4) 0.0515(18) 0.095(3) 0.0341(17) -0.036(2) -0.0188(19)
Cl1B 0.086(6) 0.054(3) 0.073(4) 0.027(3) -0.046(3) -0.022(3)
C7 0.022(2) 0.026(3) 0.033(3) 0.003(2) 0.003(2) -0.011(2)
C6 0.020(2) 0.027(2) 0.016(2) 0.0039(18) 0.0062(17) 0.0006(18)
C27 0.014(2) 0.023(2) 0.018(2) 0.0061(17) -0.0004(16) -0.0063(17)
C21 0.019(2) 0.026(2) 0.025(2) -0.0001(19) -0.0037(18) -0.0035(18)
C24 0.019(2) 0.020(2) 0.019(2) 0.0008(17) -0.0036(17) -0.0035(17)
C15 0.089(5) 0.047(4) 0.034(3) 0.011(3) -0.034(3) -0.039(4)
C12 0.023(2) 0.024(2) 0.028(2) 0.0020(19) -0.0032(19) -0.0084(19)
C23 0.016(2) 0.018(2) 0.0173(19) 0.0040(16) -0.0012(16) -0.0058(16)
C17 0.018(2) 0.018(2) 0.019(2) -0.0017(16) 0.0016(16) -0.0074(17)
C2 0.014(2) 0.054(3) 0.036(3) -0.005(2) -0.002(2) -0.009(2)
C38 0.022(2) 0.021(2) 0.025(2) 0.0067(18) -0.0031(18) -0.0051(18)
C16 0.054(3) 0.029(3) 0.022(2) 0.004(2) -0.009(2) -0.026(2)
C3 0.015(2) 0.046(3) 0.026(2) 0.017(2) -0.0020(19) 0.000(2)
C5 0.022(2) 0.025(2) 0.023(2) -0.0043(19) 0.0019(18) 0.0004(19)
C18 0.020(2) 0.023(2) 0.020(2) 0.0055(17) -0.0053(17) -0.0089(18)
C20 0.023(2) 0.025(2) 0.024(2) -0.0054(19) 0.0019(19) -0.0076(19)
C25 0.025(2) 0.018(2) 0.021(2) 0.0006(17) 0.0003(18) -0.0067(18)
C28 0.017(2) 0.021(2) 0.0163(19) 0.0059(16) -0.0021(16) -0.0049(17)
C32 0.018(2) 0.027(2) 0.016(2) 0.0079(17) -0.0016(16) -0.0099(18)
C29 0.023(2) 0.019(2) 0.019(2) 0.0019(17) -0.0052(17) -0.0093(18)
C4 0.017(2) 0.026(3) 0.031(2) 0.009(2) 0.0062(19) 0.0019(18)
C26 0.0130(19) 0.020(2) 0.022(2) 0.0058(17) 0.0010(16) -0.0036(16)
C19 0.029(2) 0.029(3) 0.020(2) 0.0025(19) -0.0007(19) -0.012(2)
C31 0.026(2) 0.028(2) 0.022(2) 0.0040(18) -0.0069(18) -0.016(2)
C14 0.046(3) 0.034(3) 0.051(3) 0.010(3) -0.028(3) -0.020(3)
C13 0.021(2) 0.027(3) 0.041(3) 0.008(2) -0.008(2) -0.0107(19)
C37 0.020(2) 0.025(2) 0.034(3) 0.015(2) -0.004(2) -0.0061(19)
C30 0.030(2) 0.021(2) 0.023(2) 0.0029(18) -0.0057(19) -0.0109(19)
C1 0.034(3) 0.093(5) 0.046(4) -0.012(3) -0.014(3) -0.026(3)
C22 0.024(2) 0.022(2) 0.0156(19) -0.0010(17) -0.0009(17) -0.0075(18)
C36 0.024(2) 0.034(3) 0.023(2) 0.013(2) -0.0056(19) -0.014(2)
C33 0.040(3) 0.037(3) 0.025(2) 0.007(2) -0.015(2) -0.022(2)
C35 0.027(3) 0.045(3) 0.030(3) 0.019(2) -0.016(2) -0.018(2)
C34 0.042(3) 0.050(3) 0.033(3) 0.015(2) -0.023(2) -0.029(3)
C8 0.057(4) 0.042(3) 0.041(3) -0.021(3) 0.006(3) -0.014(3)
C39 0.084(4) 0.052(4) 0.081(5) -0.027(4) -0.046(3) 0.027(4)
I1 0.01946(14) 0.02035(14) 0.01896(13) 0.00254(11) -0.00515(11) -0.00371(11)
I2 0.03185(16) 0.01983(15) 0.01897(14) 0.00059(11) -0.00426(12) -0.01124(12)
C31A 0.039(6) 0.051(7) 0.030(5) -0.012(5) 0.000(4) -0.022(5)
C30A 0.026(5) 0.034(4) 0.051(6) -0.024(4) -0.001(4) -0.003(4)
C31B 0.073(10) 0.109(12) 0.053(8) -0.039(6) -0.045(8) 0.027(10)
C30B 0.059(9) 0.035(8) 0.056(9) -0.010(7) 0.020(7) -0.012(7)

loop_
_atom_type_symbol
_atom_type_description
_atom_type_scat_dispersion_real
_atom_type_scat_dispersion_imag
_atom_type_scat_source
C C 0.0033 0.0016 'International Tables Vol C Tables 4.2.6.8 and 6.1.1.4'
H H 0.0000 0.0000 'International Tables Vol C Tables 4.2.6.8 and 6.1.1.4'
Cl Cl 0.1484 0.1585 'International Tables Vol C Tables 4.2.6.8 and 6.1.1.4'
I I -0.4742 1.8119 'International Tables Vol C Tables 4.2.6.8 and 6.1.1.4'
Os Os -1.2165 7.6030 'International Tables Vol C Tables 4.2.6.8 and 6.1.1.4'
P P 0.1023 0.0942 'International Tables Vol C Tables 4.2.6.8 and 6.1.1.4'

loop_
_geom_angle_atom_site_label_1
_geom_angle_atom_site_label_2
_geom_angle_atom_site_label_3
_geom_angle
_geom_angle_site_symmetry_1
_geom_angle_site_symmetry_3
_geom_angle_publ_flag
P1 Os1 I1 91.53(3) . . ?
P1 Os1 I2 91.91(3) . . ?
C7 Os1 P1 157.83(13) . . ?
C7 Os1 C5 66.83(18) . . ?
C7 Os1 I1 110.62(13) . . ?
C7 Os1 I2 88.99(13) . . ?
C6 Os1 P1 151.92(13) . . ?
C6 Os1 C7 36.06(18) . . ?
C6 Os1 C2 66.21(19) . . ?
C6 Os1 C5 37.60(17) . . ?
C6 Os1 I1 88.28(12) . . ?
C6 Os1 I2 116.07(12) . . ?
C2 Os1 P1 121.02(14) . . ?
C2 Os1 C7 36.91(19) . . ?
C2 Os1 C5 79.91(19) . . ?
C2 Os1 I1 146.86(14) . . ?
C2 Os1 I2 86.87(15) . . ?
C3 Os1 P1 93.45(12) . . ?
C3 Os1 C7 66.13(17) . . ?
C3 Os1 C6 77.94(17) . . ?
C3 Os1 C2 37.3(2) . . ?
C3 Os1 C5 66.88(19) . . ?
C3 Os1 I1 159.25(15) . . ?
C3 Os1 I2 113.97(16) . . ?
C5 Os1 P1 114.45(12) . . ?
C5 Os1 I1 92.75(13) . . ?
C5 Os1 I2 153.64(12) . . ?
C4 Os1 P1 90.63(11) . . ?
C4 Os1 C7 78.34(17) . . ?
C4 Os1 C6 66.24(16) . . ?
C4 Os1 C2 67.5(2) . . ?
C4 Os1 C3 37.3(2) . . ?
C4 Os1 C5 36.70(17) . . ?
C4 Os1 I1 122.54(15) . . ?
C4 Os1 I2 151.32(15) . . ?
I2 Os1 I1 85.946(12) . . ?
C11 P1 Os1 117.15(14) . . ?
C23 P1 Os1 109.76(13) . . ?
C23 P1 C11 101.15(19) . . ?
C17 P1 Os1 122.59(13) . . ?
C17 P1 C11 98.2(2) . . ?
C17 P1 C23 105.31(19) . . ?
C12 C11 P1 119.4(3) . . ?
C16 C11 P1 121.9(3) . . ?
C16 C11 C12 118.6(4) . . ?
Os1 C7 H7 130.4 . . ?
C6 C7 Os1 71.4(2) . . ?
C6 C7 H7 119.5 . . ?
C6 C7 C2 121.1(5) . . ?
C2 C7 Os1 71.5(3) . . ?
C2 C7 H7 119.5 . . ?
Os1 C6 H6 129.1 . . ?
C7 C6 Os1 72.6(2) . . ?
C7 C6 H6 119.0 . . ?
C7 C6 C5 122.0(4) . . ?
C5 C6 Os1 71.9(2) . . ?
C5 C6 H6 119.0 . . ?
C28 C27 C32 119.9(4) . . ?
C28 C27 C26 120.8(4) . . ?
C26 C27 C32 119.3(4) . . ?
C20 C21 H21 120.1 . . ?
C20 C21 C22 119.9(4) . . ?
C22 C21 H21 120.1 . . ?
C23 C24 H24 119.0 . . ?
C25 C24 H24 119.0 . . ?
C25 C24 C23 122.1(4) . . ?
C16 C15 H15 120.0 . . ?
C14 C15 H15 120.0 . . ?
C14 C15 C16 120.0(5) . . ?
C11 C12 H12 120.1 . . ?
C13 C12 C11 119.7(5) . . ?
C13 C12 H12 120.1 . . ?
C24 C23 P1 118.4(3) . . ?
C24 C23 C28 118.7(4) . . ?
C28 C23 P1 122.7(3) . . ?
C18 C17 P1 122.7(3) . . ?
C22 C17 P1 118.3(3) . . ?
C22 C17 C18 118.7(4) . . ?
C7 C2 Os1 71.6(3) . . ?
C7 C2 C3 117.1(5) . . ?
C7 C2 C1 121.7(5) . . ?
C3 C2 Os1 69.6(3) . . ?
C3 C2 C1 121.1(5) . . ?
C1 C2 Os1 133.1(4) . . ?
C26 C38 H38 119.2 . . ?
C37 C38 H38 119.2 . . ?
C37 C38 C26 121.7(4) . . ?
C11 C16 C15 121.0(4) . . ?
C11 C16 H16 119.5 . . ?
C15 C16 H16 119.5 . . ?
Os1 C3 H3 128.8 . . ?
C2 C3 Os1 73.1(3) . . ?
C2 C3 H3 119.2 . . ?
C4 C3 Os1 71.3(3) . . ?
C4 C3 C2 121.6(4) . . ?
C4 C3 H3 119.2 . . ?
C6 C5 Os1 70.5(2) . . ?
C6 C5 C8 120.6(4) . . ?
C4 C5 Os1 69.6(3) . . ?
C4 C5 C6 116.6(5) . . ?
C4 C5 C8 122.6(5) . . ?
C8 C5 Os1 134.8(4) . . ?
C17 C18 H18 119.8 . . ?
C19 C18 C17 120.4(4) . . ?
C19 C18 H18 119.8 . . ?
C21 C20 H20 120.1 . . ?
C19 C20 C21 119.8(4) . . ?
C19 C20 H20 120.1 . . ?
C24 C25 H25 119.7 . . ?
C24 C25 C26 120.7(4) . . ?
C26 C25 H25 119.7 . . ?
C27 C28 C29 117.8(4) . . ?
C23 C28 C27 119.1(4) . . ?
C23 C28 C29 123.2(4) . . ?
C31 C32 C27 120.5(4) . . ?
C31 C32 C36 119.6(4) . . ?
C36 C32 C27 119.9(4) . . ?
C28 C29 H29 119.2 . . ?
C30 C29 C28 121.7(4) . . ?
C30 C29 H29 119.2 . . ?
Os1 C4 H4 128.0 . . ?
C3 C4 Os1 71.4(3) . . ?
C3 C4 H4 119.2 . . ?
C5 C4 Os1 73.7(3) . . ?
C5 C4 C3 121.6(5) . . ?
C5 C4 H4 119.2 . . ?
C27 C26 C38 118.8(4) . . ?
C25 C26 C27 118.6(4) . . ?
C25 C26 C38 122.6(4) . . ?
C18 C19 H19 119.8 . . ?
C20 C19 C18 120.3(4) . . ?
C20 C19 H19 119.8 . . ?
C32 C31 C30 117.9(4) . . ?
C33 C31 C32 118.6(4) . . ?
C33 C31 C30 123.4(5) . . ?
C15 C14 H14 120.3 . . ?
C13 C14 C15 119.4(5) . . ?
C13 C14 H14 120.3 . . ?
C12 C13 H13 119.4 . . ?
C14 C13 C12 121.2(4) . . ?
C14 C13 H13 119.4 . . ?
C38 C37 H37 119.1 . . ?
C38 C37 C36 121.8(4) . . ?
C36 C37 H37 119.1 . . ?
C29 C30 C31 121.9(4) . . ?
C29 C30 H30 119.0 . . ?
C31 C30 H30 119.0 . . ?
C2 C1 H1A 109.5 . . ?
C2 C1 H1B 109.5 . . ?
C2 C1 H1C 109.5 . . ?
H1A C1 H1B 109.5 . . ?
H1A C1 H1C 109.5 . . ?
H1B C1 H1C 109.5 . . ?
C21 C22 H22 119.5 . . ?
C17 C22 C21 121.0(4) . . ?
C17 C22 H22 119.5 . . ?
C32 C36 C37 118.5(4) . . ?
C35 C36 C32 118.6(5) . . ?
C35 C36 C37 122.9(5) . . ?
C31 C33 H33 119.3 . . ?
C34 C33 C31 121.3(5) . . ?
C34 C33 H33 119.3 . . ?
C36 C35 H35 119.2 . . ?
C34 C35 C36 121.6(5) . . ?
C34 C35 H35 119.2 . . ?
C33 C34 H34 119.9 . . ?
C35 C34 C33 120.2(5) . . ?
C35 C34 H34 119.9 . . ?
C5 C8 C30A 116.2(6) . . ?
C5 C8 C30B 95.4(7) . . ?
C31A C8 C5 113.1(6) . . ?
C31A C8 C30A 108.8(7) . . ?
C31B C8 C5 113.8(9) . . ?
C31B C8 C30B 105.7(10) . . ?
Cl2 C39 Cl1A 111.0(4) . . ?
Cl2 C39 H39A 109.4 . . ?
Cl2 C39 H39B 109.4 . . ?
Cl2 C39 H39C 110.8 . . ?
Cl2 C39 H39D 110.8 . . ?
Cl1A C39 H39A 109.4 . . ?
Cl1A C39 H39B 109.4 . . ?
Cl1B C39 Cl2 104.7(5) . . ?
Cl1B C39 H39C 110.8 . . ?
Cl1B C39 H39D 110.8 . . ?
H39A C39 H39B 108.0 . . ?
H39C C39 H39D 108.9 . . ?
C8 C31A H31A 109.5 . . ?
C8 C31A H31B 109.5 . . ?
C8 C31A H31C 109.5 . . ?
H31A C31A H31B 109.5 . . ?
H31A C31A H31C 109.5 . . ?
H31B C31A H31C 109.5 . . ?
C8 C30A H30A 109.5 . . ?
C8 C30A H30B 109.5 . . ?
C8 C30A H30C 109.5 . . ?
H30A C30A H30B 109.5 . . ?
H30A C30A H30C 109.5 . . ?
H30B C30A H30C 109.5 . . ?
C8 C31B H31D 109.5 . . ?
C8 C31B H31E 109.5 . . ?
C8 C31B H31F 109.5 . . ?
H31D C31B H31E 109.5 . . ?
H31D C31B H31F 109.5 . . ?
H31E C31B H31F 109.5 . . ?
C8 C30B H30D 109.5 . . ?
C8 C30B H30E 109.5 . . ?
C8 C30B H30F 109.5 . . ?
H30D C30B H30E 109.5 . . ?
H30D C30B H30F 109.5 . . ?
H30E C30B H30F 109.5 . . ?

loop_
_geom_bond_atom_site_label_1
_geom_bond_atom_site_label_2
_geom_bond_distance
_geom_bond_site_symmetry_2
_geom_bond_publ_flag
Os1 P1 2.3578(10) . ?
Os1 C7 2.242(4) . ?
Os1 C6 2.226(4) . ?
Os1 C2 2.241(5) . ?
Os1 C3 2.194(5) . ?
Os1 C5 2.244(5) . ?
Os1 C4 2.192(5) . ?
Os1 I1 2.7330(4) . ?
Os1 I2 2.7321(5) . ?
P1 C11 1.850(5) . ?
P1 C23 1.836(4) . ?
P1 C17 1.827(4) . ?
Cl2 C39 1.769(8) . ?
C11 C12 1.404(6) . ?
C11 C16 1.376(6) . ?
Cl1A C39 1.895(7) . ?
Cl1B C39 1.505(7) . ?
C7 H7 0.9500 . ?
C7 C6 1.383(7) . ?
C7 C2 1.419(7) . ?
C6 H6 0.9500 . ?
C6 C5 1.441(7) . ?
C27 C28 1.421(6) . ?
C27 C32 1.430(6) . ?
C27 C26 1.422(6) . ?
C21 H21 0.9500 . ?
C21 C20 1.378(6) . ?
C21 C22 1.388(6) . ?
C24 H24 0.9500 . ?
C24 C23 1.403(6) . ?
C24 C25 1.380(6) . ?
C15 H15 0.9500 . ?
C15 C16 1.391(7) . ?
C15 C14 1.383(8) . ?
C12 H12 0.9500 . ?
C12 C13 1.387(7) . ?
C23 C28 1.414(6) . ?
C17 C18 1.390(6) . ?
C17 C22 1.380(6) . ?
C2 C3 1.419(8) . ?
C2 C1 1.491(8) . ?
C38 H38 0.9500 . ?
C38 C26 1.436(6) . ?
C38 C37 1.324(7) . ?
C16 H16 0.9500 . ?
C3 H3 0.9500 . ?
C3 C4 1.404(8) . ?
C5 C4 1.397(7) . ?
C5 C8 1.535(8) . ?
C18 H18 0.9500 . ?
C18 C19 1.387(6) . ?
C20 H20 0.9500 . ?
C20 C19 1.377(7) . ?
C25 H25 0.9500 . ?
C25 C26 1.393(7) . ?
C28 C29 1.430(6) . ?
C32 C31 1.416(6) . ?
C32 C36 1.422(6) . ?
C29 H29 0.9500 . ?
C29 C30 1.358(6) . ?
C4 H4 0.9500 . ?
C19 H19 0.9500 . ?
C31 C30 1.419(6) . ?
C31 C33 1.397(7) . ?
C14 H14 0.9500 . ?
C14 C13 1.369(8) . ?
C13 H13 0.9500 . ?
C37 H37 0.9500 . ?
C37 C36 1.434(7) . ?
C30 H30 0.9500 . ?
C1 H1A 0.9800 . ?
C1 H1B 0.9800 . ?
C1 H1C 0.9800 . ?
C22 H22 0.9500 . ?
C36 C35 1.392(7) . ?
C33 H33 0.9500 . ?
C33 C34 1.372(7) . ?
C35 H35 0.9500 . ?
C35 C34 1.368(8) . ?
C34 H34 0.9500 . ?
C8 C31A 1.459(11) . ?
C8 C30A 1.558(11) . ?
C8 C31B 1.410(18) . ?
C8 C30B 1.705(15) . ?
C39 H39A 0.9900 . ?
C39 H39B 0.9900 . ?
C39 H39C 0.9900 . ?
C39 H39D 0.9900 . ?
C31A H31A 0.9800 . ?
C31A H31B 0.9800 . ?
C31A H31C 0.9800 . ?
C30A H30A 0.9800 . ?
C30A H30B 0.9800 . ?
C30A H30C 0.9800 . ?
C31B H31D 0.9800 . ?
C31B H31E 0.9800 . ?
C31B H31F 0.9800 . ?
C30B H30D 0.9800 . ?
C30B H30E 0.9800 . ?
C30B H30F 0.9800 . ?

loop_
_geom_torsion_atom_site_label_1
_geom_torsion_atom_site_label_2
_geom_torsion_atom_site_label_3
_geom_torsion_atom_site_label_4
_geom_torsion
_geom_torsion_site_symmetry_1
_geom_torsion_site_symmetry_2
_geom_torsion_site_symmetry_3
_geom_torsion_site_symmetry_4
_geom_torsion_publ_flag
Os1 P1 C11 C12 -176.3(3) . . . . ?
Os1 P1 C11 C16 4.4(5) . . . . ?
Os1 P1 C23 C24 -99.5(3) . . . . ?
Os1 P1 C23 C28 74.3(3) . . . . ?
Os1 P1 C17 C18 -132.7(3) . . . . ?
Os1 P1 C17 C22 53.1(4) . . . . ?
Os1 C7 C6 C5 -54.5(4) . . . . ?
Os1 C7 C2 C3 54.3(4) . . . . ?
Os1 C7 C2 C1 -129.9(5) . . . . ?
Os1 C6 C5 C4 -53.9(3) . . . . ?
Os1 C6 C5 C8 131.3(4) . . . . ?
Os1 C2 C3 C4 54.5(4) . . . . ?
Os1 C3 C4 C5 56.2(4) . . . . ?
Os1 C5 C4 C3 -55.2(4) . . . . ?
Os1 C5 C8 C31A 145.9(6) . . . . ?
Os1 C5 C8 C30A -87.2(7) . . . . ?
Os1 C5 C8 C31B 80.2(10) . . . . ?
Os1 C5 C8 C30B -170.0(6) . . . . ?
P1 C11 C12 C13 -177.6(4) . . . . ?
P1 C11 C16 C15 178.2(5) . . . . ?
P1 C23 C28 C27 -176.8(3) . . . . ?
P1 C23 C28 C29 3.1(5) . . . . ?
P1 C17 C18 C19 -174.0(3) . . . . ?
P1 C17 C22 C21 172.7(4) . . . . ?
C11 P1 C23 C24 24.9(3) . . . . ?
C11 P1 C23 C28 -161.3(3) . . . . ?
C11 P1 C17 C18 97.5(4) . . . . ?
C11 P1 C17 C22 -76.6(4) . . . . ?
C11 C12 C13 C14 -0.8(7) . . . . ?
C7 C6 C5 Os1 54.8(4) . . . . ?
C7 C6 C5 C4 0.9(6) . . . . ?
C7 C6 C5 C8 -173.9(4) . . . . ?
C7 C2 C3 Os1 -55.3(4) . . . . ?
C7 C2 C3 C4 -0.8(7) . . . . ?
C6 C7 C2 Os1 -53.5(4) . . . . ?
C6 C7 C2 C3 0.8(7) . . . . ?
C6 C7 C2 C1 176.7(5) . . . . ?
C6 C5 C4 Os1 54.3(3) . . . . ?
C6 C5 C4 C3 -0.9(6) . . . . ?
C6 C5 C8 C31A 53.5(8) . . . . ?
C6 C5 C8 C30A -179.6(5) . . . . ?
C6 C5 C8 C31B -12.2(11) . . . . ?
C6 C5 C8 C30B 97.6(7) . . . . ?
C27 C28 C29 C30 -5.4(6) . . . . ?
C27 C32 C31 C30 -3.9(6) . . . . ?
C27 C32 C31 C33 177.5(4) . . . . ?
C27 C32 C36 C37 1.2(6) . . . . ?
C27 C32 C36 C35 -179.0(4) . . . . ?
C21 C20 C19 C18 -0.6(7) . . . . ?
C24 C23 C28 C27 -3.0(6) . . . . ?
C24 C23 C28 C29 176.9(4) . . . . ?
C24 C25 C26 C27 -2.5(6) . . . . ?
C24 C25 C26 C38 177.8(4) . . . . ?
C15 C14 C13 C12 -0.8(8) . . . . ?
C12 C11 C16 C15 -1.2(8) . . . . ?
C23 P1 C11 C12 64.5(4) . . . . ?
C23 P1 C11 C16 -114.9(4) . . . . ?
C23 P1 C17 C18 -6.5(4) . . . . ?
C23 P1 C17 C22 179.4(3) . . . . ?
C23 C24 C25 C26 3.0(6) . . . . ?
C23 C28 C29 C30 174.7(4) . . . . ?
C17 P1 C11 C12 -43.0(4) . . . . ?
C17 P1 C11 C16 137.7(4) . . . . ?
C17 P1 C23 C24 126.7(3) . . . . ?
C17 P1 C23 C28 -59.5(4) . . . . ?
C17 C18 C19 C20 1.0(7) . . . . ?
C2 C7 C6 Os1 53.5(4) . . . . ?
C2 C7 C6 C5 -0.9(7) . . . . ?
C2 C3 C4 Os1 -55.4(4) . . . . ?
C2 C3 C4 C5 0.9(7) . . . . ?
C38 C37 C36 C32 -1.6(6) . . . . ?
C38 C37 C36 C35 178.5(4) . . . . ?
C16 C11 C12 C13 1.8(7) . . . . ?
C16 C15 C14 C13 1.4(9) . . . . ?
C18 C17 C22 C21 -1.7(7) . . . . ?
C20 C21 C22 C17 2.1(7) . . . . ?
C25 C24 C23 P1 173.9(3) . . . . ?
C25 C24 C23 C28 -0.2(6) . . . . ?
C28 C27 C32 C31 0.1(6) . . . . ?
C28 C27 C32 C36 179.7(4) . . . . ?
C28 C27 C26 C38 179.0(4) . . . . ?
C28 C27 C26 C25 -0.8(6) . . . . ?
C28 C29 C30 C31 1.6(6) . . . . ?
C32 C27 C28 C23 -175.6(4) . . . . ?
C32 C27 C28 C29 4.4(5) . . . . ?
C32 C27 C26 C38 -1.9(5) . . . . ?
C32 C27 C26 C25 178.3(4) . . . . ?
C32 C31 C30 C29 3.0(6) . . . . ?
C32 C31 C33 C34 2.2(7) . . . . ?
C32 C36 C35 C34 0.8(7) . . . . ?
C4 C5 C8 C31A -121.1(7) . . . . ?
C4 C5 C8 C30A 5.8(8) . . . . ?
C4 C5 C8 C31B 173.2(9) . . . . ?
C4 C5 C8 C30B -76.9(7) . . . . ?
C26 C27 C28 C23 3.5(6) . . . . ?
C26 C27 C28 C29 -176.4(4) . . . . ?
C26 C27 C32 C31 -179.1(4) . . . . ?
C26 C27 C32 C36 0.6(6) . . . . ?
C26 C38 C37 C36 0.3(6) . . . . ?
C31 C32 C36 C37 -179.2(4) . . . . ?
C31 C32 C36 C35 0.6(6) . . . . ?
C31 C33 C34 C35 -0.8(7) . . . . ?
C14 C15 C16 C11 -0.4(9) . . . . ?
C37 C38 C26 C27 1.5(6) . . . . ?
C37 C38 C26 C25 -178.7(4) . . . . ?
C37 C36 C35 C34 -179.3(4) . . . . ?
C30 C31 C33 C34 -176.3(5) . . . . ?
C1 C2 C3 Os1 128.8(5) . . . . ?
C1 C2 C3 C4 -176.6(5) . . . . ?
C22 C21 C20 C19 -1.0(7) . . . . ?
C22 C17 C18 C19 0.1(7) . . . . ?
C36 C32 C31 C30 176.5(4) . . . . ?
C36 C32 C31 C33 -2.1(6) . . . . ?
C36 C35 C34 C33 -0.7(7) . . . . ?
C33 C31 C30 C29 -178.4(4) . . . . ?
C8 C5 C4 Os1 -130.9(5) . . . . ?
C8 C5 C4 C3 173.9(4) . . . . ?
